data_4022963
loop_
_publ_author_name
'Dimitri M. Khramov'
'Christopher W. Bielawski'

_publ_section_title
;
 Donor-Acceptor Triazenes: Synthesis, Characterization,
 and Study of Their Electronic and Thermal Properties
;
_journal_name_full 'Journal of Organic Chemistry'
_journal_page_first 9407
_journal_page_last 9417
_journal_paper_doi 10.1021/jo070789x
_journal_volume 72
_journal_year 2007
_chemical_formula_sum 'C15 H17 N5 O'
_chemical_formula_weight 283.34
_chemical_name_systematic
;
 ?
;
_space_group_IT_number 82
_symmetry_cell_setting tetragonal
_symmetry_space_group_name_Hall 'I -4'
_symmetry_space_group_name_H-M 'I -4'
_atom_sites_solution_hydrogens geom
_atom_sites_solution_primary direct
_atom_sites_solution_secondary difmap
_audit_creation_method SHELXL-97
_cell_angle_alpha 90.00
_cell_angle_beta 90.00
_cell_angle_gamma 90.00
_cell_formula_units_Z 8
_cell_length_a 22.4468(7)
_cell_length_b 22.4468(7)
_cell_length_c 5.7427(3)
_cell_measurement_reflns_used 1796
_cell_measurement_temperature 153(2)
_cell_measurement_theta_max 27.5
_cell_measurement_theta_min 1
_cell_volume 2893.5(2)
_computing_cell_refinement 'Collect software, Nonius B.V. 1998'
_computing_data_collection 'Collect software, Nonius B.V. 1998'
_computing_data_reduction
;
DENZO and Scalepack (Otwinoski and Minor, 1997)
;
_computing_molecular_graphics 'XP SHELXTL/PC, Siemens Analytical'
_computing_structure_refinement 'XL SHELXTL/PC, Siemens Analytical'
_computing_structure_solution
;

SIR97 - Altomare A., Burla M.C., Camalli M., Cascarano G.L., Giacovazzo C., 
Guagliardi A., Moliterni A.G.G., Polidori G.,Spagna R.
;
_diffrn_ambient_temperature 153(2)
_diffrn_measured_fraction_theta_full 0.995
_diffrn_measured_fraction_theta_max 0.995
_diffrn_measurement_device_type 'Nonius Kappa CCD'
_diffrn_measurement_method \w-scans
_diffrn_radiation_monochromator graphite
_diffrn_radiation_source 'fine-focus sealed tube'
_diffrn_radiation_type MoK\a
_diffrn_radiation_wavelength 0.71073
_diffrn_reflns_av_R_equivalents 0.0319
_diffrn_reflns_av_sigmaI/netI 0.0712
_diffrn_reflns_limit_h_max 29
_diffrn_reflns_limit_h_min -28
_diffrn_reflns_limit_k_max 20
_diffrn_reflns_limit_k_min -19
_diffrn_reflns_limit_l_max 4
_diffrn_reflns_limit_l_min -7
_diffrn_reflns_number 2665
_diffrn_reflns_theta_full 27.49
_diffrn_reflns_theta_max 27.49
_diffrn_reflns_theta_min 3.63
_exptl_absorpt_coefficient_mu 0.087
_exptl_absorpt_correction_type none
_exptl_crystal_colour yellow
_exptl_crystal_density_diffrn 1.301
_exptl_crystal_density_method 'not measured'
_exptl_crystal_description prisms
_exptl_crystal_F_000 1200
_exptl_crystal_size_max 0.40
_exptl_crystal_size_mid 0.15
_exptl_crystal_size_min 0.13
_refine_diff_density_max 0.185
_refine_diff_density_min -0.188
_refine_diff_density_rms 0.047
_refine_ls_abs_structure_details 'Flack H D (1983), Acta Cryst. A39, 876-881'
_refine_ls_abs_structure_Flack 7(3)
_refine_ls_extinction_method none
_refine_ls_goodness_of_fit_ref 1.164
_refine_ls_hydrogen_treatment mixed
_refine_ls_matrix_type full
_refine_ls_number_parameters 200
_refine_ls_number_reflns 1829
_refine_ls_number_restraints 0
_refine_ls_restrained_S_all 1.164
_refine_ls_R_factor_all 0.0859
_refine_ls_R_factor_gt 0.0493
_refine_ls_shift/su_max 0.101
_refine_ls_shift/su_mean 0.006
_refine_ls_structure_factor_coef Fsqd
_refine_ls_weighting_details 'calc w=1/[\s^2^(Fo^2^)+(0.0450P)^2^] where P=(Fo^2^+2Fc^2^)/3'
_refine_ls_weighting_scheme calc
_refine_ls_wR_factor_gt 0.1060
_refine_ls_wR_factor_ref 0.1133
_reflns_number_gt 1225
_reflns_number_total 1829
_reflns_threshold_expression >2sigma(I)
_cod_data_source_file jo070789xsi20070418_070137_4.cif
_cod_data_source_block hh
_cod_depositor_comments
;
The following automatic conversions were performed:
'_symmetry_cell_setting' value 'Tetragonal' changed to 'tetragonal'
according to '/home/saulius/struct/CIF-dictionaries/cif_core.dic'
dictionary named 'cif_core.dic' version 2.4.1 from 2010-06-29.

Automatic conversion script
Id: cif_fix_enum 1527 2010-12-29 10:47:43Z saulius 
;
_cod_database_code 4022963

loop_
_symmetry_equiv_pos_as_xyz
'x, y, z'
'-x, -y, z'
'y, -x, -z'
'-y, x, -z'
'x+1/2, y+1/2, z+1/2'
'-x+1/2, -y+1/2, z+1/2'
'y+1/2, -x+1/2, -z+1/2'
'-y+1/2, x+1/2, -z+1/2'

loop_
_atom_site_label
_atom_site_type_symbol
_atom_site_fract_x
_atom_site_fract_y
_atom_site_fract_z
_atom_site_U_iso_or_equiv
_atom_site_adp_type
_atom_site_occupancy
_atom_site_symmetry_multiplicity
_atom_site_calc_flag
_atom_site_refinement_flags
N1 N 0.15323(9) 0.10198(10) 0.5274(5) 0.0297(7) Uani 1 1 d .
N2 N 0.25126(9) 0.10186(10) 0.5000(5) 0.0293(7) Uani 1 1 d .
N3 N 0.18990(11) 0.04436(11) 0.2213(5) 0.0328(7) Uani 1 1 d .
N4 N 0.24018(11) 0.02727(11) 0.1081(6) 0.0322(7) Uani 1 1 d .
N5 N 0.22739(11) -0.00697(11) -0.0631(5) 0.0354(7) Uani 1 1 d .
C1 C 0.19992(13) 0.08065(13) 0.3999(6) 0.0291(8) Uani 1 1 d .
C2 C 0.17370(12) 0.13721(13) 0.7062(6) 0.0295(8) Uani 1 1 d .
C3 C 0.14432(14) 0.16835(13) 0.8800(7) 0.0339(8) Uani 1 1 d .
H3A H 0.1016 0.1686 0.8868 0.041 Uiso 1 1 d R
C4 C 0.17924(14) 0.19949(13) 1.0392(7) 0.0396(9) Uani 1 1 d .
H4A H 0.1601 0.2223 1.1592 0.048 Uiso 1 1 d R
C5 C 0.24125(14) 0.19855(13) 1.0246(7) 0.0367(9) Uani 1 1 d .
H5A H 0.2645 0.2199 1.1373 0.044 Uiso 1 1 d R
C6 C 0.27054(14) 0.16762(13) 0.8517(7) 0.0335(9) Uani 1 1 d .
H6A H 0.3132 0.1663 0.8423 0.040 Uiso 1 1 d R
C7 C 0.23582(13) 0.13711(12) 0.6918(6) 0.0280(8) Uani 1 1 d .
C8 C 0.09071(12) 0.09019(14) 0.4682(8) 0.0381(9) Uani 1 1 d .
H8A H 0.0812 0.1089 0.3185 0.057 Uiso 1 1 calc R
H8B H 0.0648 0.1067 0.5896 0.057 Uiso 1 1 calc R
H8C H 0.0843 0.0471 0.4570 0.057 Uiso 1 1 calc R
C9 C 0.31252(12) 0.09396(13) 0.4220(7) 0.0349(9) Uani 1 1 d .
H9A H 0.3241 0.0521 0.4404 0.052 Uiso 1 1 calc R
H9B H 0.3390 0.1192 0.5154 0.052 Uiso 1 1 calc R
H9C H 0.3157 0.1053 0.2576 0.052 Uiso 1 1 calc R
C10 C 0.27888(13) -0.02595(12) -0.1870(7) 0.0290(8) Uani 1 1 d .
C11 C 0.26774(15) -0.05424(13) -0.3998(7) 0.0365(9) Uani 1 1 d .
H11A H 0.2273 -0.0596 -0.4500 0.044 Uiso 1 1 d R
C12 C 0.31425(15) -0.07443(13) -0.5363(8) 0.0431(9) Uani 1 1 d .
H12A H 0.3063 -0.0942 -0.6812 0.052 Uiso 1 1 d R
C13 C 0.37285(16) -0.06670(13) -0.4616(8) 0.0462(10) Uani 1 1 d .
H13A H 0.4053 -0.0800 -0.5575 0.055 Uiso 1 1 d R
C14 C 0.38414(15) -0.03961(13) -0.2506(7) 0.0423(10) Uani 1 1 d .
H14A H 0.4245 -0.0356 -0.1982 0.051 Uiso 1 1 d R
C15 C 0.33762(13) -0.01896(13) -0.1127(7) 0.0368(9) Uani 1 1 d .
H15A H 0.3458 0.0008 0.0321 0.044 Uiso 1 1 d R
O1W O 0.08413(13) 0.00779(12) -0.0531(6) 0.0514(8) Uani 1 1 d .
H1WA H 0.0596(17) 0.0393(16) -0.045(9) 0.062(13) Uiso 1 1 d .
H1WB H 0.119(3) 0.019(2) -0.012(15) 0.16(3) Uiso 1 1 d .

loop_
_atom_site_aniso_label
_atom_site_aniso_U_11
_atom_site_aniso_U_22
_atom_site_aniso_U_33
_atom_site_aniso_U_23
_atom_site_aniso_U_13
_atom_site_aniso_U_12
N1 0.0226(13) 0.0347(13) 0.0319(18) -0.0003(14) 0.0041(13) -0.0012(11)
N2 0.0244(12) 0.0312(13) 0.0322(17) 0.0024(14) 0.0047(13) 0.0000(10)
N3 0.0308(14) 0.0361(14) 0.0315(18) -0.0007(14) 0.0008(14) 0.0012(11)
N4 0.0329(14) 0.0324(14) 0.0313(18) 0.0053(15) 0.0051(14) 0.0040(11)
N5 0.0403(15) 0.0351(14) 0.0308(18) -0.0025(15) 0.0012(15) 0.0008(12)
C1 0.0289(17) 0.0288(16) 0.029(2) 0.0029(16) 0.0003(16) 0.0028(14)
C2 0.0308(17) 0.0258(16) 0.032(2) 0.0018(16) -0.0007(16) 0.0023(13)
C3 0.0350(18) 0.0337(17) 0.033(2) 0.0003(17) 0.0037(18) 0.0041(14)
C4 0.051(2) 0.0312(17) 0.037(2) -0.0020(19) 0.0040(19) 0.0105(15)
C5 0.049(2) 0.0297(16) 0.031(2) 0.0026(17) -0.0024(19) 0.0003(14)
C6 0.0341(18) 0.0283(16) 0.038(2) 0.0027(17) -0.0007(18) 0.0030(14)
C7 0.0356(17) 0.0211(15) 0.027(2) 0.0045(15) 0.0003(16) 0.0038(13)
C8 0.0254(16) 0.0483(19) 0.041(2) -0.006(2) 0.0001(18) 0.0014(14)
C9 0.0280(16) 0.0383(17) 0.038(2) 0.0001(18) 0.0055(17) 0.0007(14)
C10 0.0367(18) 0.0203(15) 0.030(2) 0.0031(15) 0.0048(17) -0.0010(13)
C11 0.0453(19) 0.0282(17) 0.036(2) 0.0049(17) 0.0033(19) 0.0019(15)
C12 0.059(2) 0.0314(18) 0.039(2) -0.0012(18) 0.006(2) 0.0041(16)
C13 0.056(2) 0.0325(18) 0.050(3) 0.004(2) 0.022(2) 0.0125(16)
C14 0.0377(19) 0.0363(19) 0.053(3) 0.004(2) 0.005(2) 0.0031(15)
C15 0.0402(19) 0.0330(17) 0.037(2) 0.0019(18) 0.0054(18) -0.0025(16)
O1W 0.0398(14) 0.0516(16) 0.063(2) -0.0126(15) 0.0002(16) -0.0011(13)

loop_
_atom_type_symbol
_atom_type_description
_atom_type_scat_dispersion_real
_atom_type_scat_dispersion_imag
_atom_type_scat_source
C C 0.0033 0.0016 'International Tables Vol C Tables 4.2.6.8 and 6.1.1.4'
H H 0.0000 0.0000 'International Tables Vol C Tables 4.2.6.8 and 6.1.1.4'
N N 0.0061 0.0033 'International Tables Vol C Tables 4.2.6.8 and 6.1.1.4'
O O 0.0106 0.0060 'International Tables Vol C Tables 4.2.6.8 and 6.1.1.4'

loop_
_geom_angle_atom_site_label_1
_geom_angle_atom_site_label_2
_geom_angle_atom_site_label_3
_geom_angle
C1 N1 C2 110.2(2)
C1 N1 C8 123.1(3)
C2 N1 C8 126.6(3)
C1 N2 C7 108.5(2)
C1 N2 C9 128.4(3)
C7 N2 C9 123.0(3)
C1 N3 N4 113.7(3)
N5 N4 N3 110.5(2)
N4 N5 C10 112.4(3)
N3 C1 N1 119.9(3)
N3 C1 N2 132.7(3)
N1 C1 N2 107.3(3)
N1 C2 C3 132.0(3)
N1 C2 C7 106.8(3)
C3 C2 C7 121.2(3)
C2 C3 C4 117.3(3)
C2 C3 H3A 120.5
C4 C3 H3A 122.2
C3 C4 C5 121.0(3)
C3 C4 H4A 119.2
C5 C4 H4A 119.8
C6 C5 C4 121.8(3)
C6 C5 H5A 118.6
C4 C5 H5A 119.6
C5 C6 C7 117.3(3)
C5 C6 H6A 122.1
C7 C6 H6A 120.6
C6 C7 C2 121.5(3)
C6 C7 N2 131.4(3)
C2 C7 N2 107.1(3)
N1 C8 H8A 109.5
N1 C8 H8B 109.5
H8A C8 H8B 109.5
N1 C8 H8C 109.5
H8A C8 H8C 109.5
H8B C8 H8C 109.5
N2 C9 H9A 109.5
N2 C9 H9B 109.5
H9A C9 H9B 109.5
N2 C9 H9C 109.5
H9A C9 H9C 109.5
H9B C9 H9C 109.5
C15 C10 C11 119.2(3)
C15 C10 N5 125.5(3)
C11 C10 N5 115.3(3)
C12 C11 C10 120.6(3)
C12 C11 H11A 120.2
C10 C11 H11A 119.2
C11 C12 C13 119.8(4)
C11 C12 H12A 120.2
C13 C12 H12A 120.0
C14 C13 C12 119.9(3)
C14 C13 H13A 120.1
C12 C13 H13A 120.0
C13 C14 C15 120.6(3)
C13 C14 H14A 119.3
C15 C14 H14A 120.0
C14 C15 C10 119.9(4)
C14 C15 H15A 120.2
C10 C15 H15A 119.9
H1WA O1W H1WB 108(4)

loop_
_geom_bond_atom_site_label_1
_geom_bond_atom_site_label_2
_geom_bond_distance
N1 C1 1.365(4)
N1 C2 1.375(4)
N1 C8 1.468(3)
N2 C1 1.373(4)
N2 C7 1.400(4)
N2 C9 1.457(3)
N3 C1 1.329(4)
N3 N4 1.358(3)
N4 N5 1.281(4)
N5 C10 1.423(4)
C2 C3 1.386(5)
C2 C7 1.397(4)
C3 C4 1.392(5)
C3 H3A 0.9600
C4 C5 1.395(4)
C4 H4A 0.9599
C5 C6 1.378(5)
C5 H5A 0.9601
C6 C7 1.385(5)
C6 H6A 0.9600
C8 H8A 0.9800
C8 H8B 0.9800
C8 H8C 0.9800
C9 H9A 0.9800
C9 H9B 0.9800
C9 H9C 0.9800
C10 C15 1.395(4)
C10 C11 1.400(5)
C11 C12 1.382(5)
C11 H11A 0.9599
C12 C13 1.394(5)
C12 H12A 0.9600
C13 C14 1.379(6)
C13 H13A 0.9600
C14 C15 1.390(5)
C14 H14A 0.9598
C15 H15A 0.9599
O1W H1WA 0.90(4)
O1W H1WB 0.85(6)

loop_
_geom_hbond_atom_site_label_D
_geom_hbond_atom_site_label_H
_geom_hbond_atom_site_label_A
_geom_hbond_distance_DH
_geom_hbond_distance_HA
_geom_hbond_distance_DA
_geom_hbond_angle_DHA
_geom_hbond_site_symmetry_A
O1W H1WA O1W 0.90(4) 1.90(4) 2.751(4) 157(4) 4
O1W H1WB N3 0.85(6) 2.16(7) 2.966(4) 158(7) .
O1W H1WB N5 0.85(6) 2.53(6) 3.233(4) 141(6) .

loop_
_geom_torsion_atom_site_label_1
_geom_torsion_atom_site_label_2
_geom_torsion_atom_site_label_3
_geom_torsion_atom_site_label_4
_geom_torsion
C1 N3 N4 N5 -179.2(3)
N3 N4 N5 C10 180.0(2)
N4 N3 C1 N1 179.1(2)
N4 N3 C1 N2 -3.9(5)
C2 N1 C1 N3 178.4(3)
C8 N1 C1 N3 -4.3(4)
C2 N1 C1 N2 0.8(3)
C8 N1 C1 N2 178.0(3)
C7 N2 C1 N3 -177.5(3)
C9 N2 C1 N3 5.9(5)
C7 N2 C1 N1 -0.3(3)
C9 N2 C1 N1 -176.8(3)
C1 N1 C2 C3 -179.9(3)
C8 N1 C2 C3 3.0(5)
C1 N1 C2 C7 -0.9(3)
C8 N1 C2 C7 -178.0(3)
N1 C2 C3 C4 178.9(3)
C7 C2 C3 C4 0.1(4)
C2 C3 C4 C5 -0.7(5)
C3 C4 C5 C6 0.8(5)
C4 C5 C6 C7 -0.1(5)
C5 C6 C7 C2 -0.5(5)
C5 C6 C7 N2 -179.6(3)
N1 C2 C7 C6 -178.5(3)
C3 C2 C7 C6 0.6(5)
N1 C2 C7 N2 0.7(3)
C3 C2 C7 N2 179.9(3)
C1 N2 C7 C6 178.9(3)
C9 N2 C7 C6 -4.4(5)
C1 N2 C7 C2 -0.3(3)
C9 N2 C7 C2 176.5(3)
N4 N5 C10 C15 11.8(4)
N4 N5 C10 C11 -168.8(3)
C15 C10 C11 C12 -0.8(4)
N5 C10 C11 C12 179.7(3)
C10 C11 C12 C13 0.1(5)
C11 C12 C13 C14 0.8(5)
C12 C13 C14 C15 -1.0(5)
C13 C14 C15 C10 0.4(5)
C11 C10 C15 C14 0.5(4)
N5 C10 C15 C14 180.0(3)

loop_
_cod_related_entry_id
_cod_related_entry_database
_cod_related_entry_code
1 ChemSpider 30658583
